data_4030492
loop_
_publ_author_name
'Richard L. Wells'
'Andrew T. McPhail'
'Timothy M. Speer'

_publ_section_title
;
 Synthesis and characterization of novel aluminium-arsenic compounds. II.
 Crystal structures of [R2AlAs(SiMe3)2]2(R=i-Bu, Me) and
 i-Bu2(Cl)Al.As(SiMe3)3
;
_journal_issue Supp
_journal_name_full 'European Journal of Solid State and Inorganic Chemistry'
_journal_page_first 63
_journal_page_last 79
_journal_volume 29
_journal_year 1992
_chemical_formula_sum 'C28 H72 Al2 As2 Si4'
_chemical_formula_weight 725.04
_space_group_IT_number 15
_symmetry_cell_setting monoclinic
_symmetry_Int_Tables_number 15
_symmetry_space_group_name_Hall '-C 2yc'
_symmetry_space_group_name_H-M 'C 1 2/c 1'
_cell_angle_alpha 90
_cell_angle_beta 106.86(1)
_cell_angle_gamma 90
_cell_formula_units_Z 4
_cell_length_a 19.202(2)
_cell_length_b 12.601(1)
_cell_length_c 19.278(2)
_cell_volume 4464.1(8)
_diffrn_ambient_temperature 296
_diffrn_radiation_probe x-ray
_diffrn_radiation_type CuK\a
_diffrn_radiation_wavelength 1.5418
_exptl_absorpt_coefficient_mu 3.40
_exptl_crystal_density_diffrn 1.079
_refine_ls_number_parameters 165
_refine_ls_number_reflns 3625
_refine_ls_R_factor_gt 0.038
_refine_ls_wR_factor_gt 0.056
_cod_data_source_file EJSSIC-1992-29-Suppl-63-79-1.cif
_cod_data_source_block AlAs-1
_cod_original_sg_symbol_H-M 'C 2/c'
_cod_database_code 4030492

loop_
_symmetry_equiv_pos_site_id
_symmetry_equiv_pos_as_xyz
1 x,y,z
2 -x,y,1/2-z
3 -x,-y,-z
4 x,-y,1/2+z
5 1/2+x,1/2+y,z
6 1/2-x,1/2+y,1/2-z
7 1/2-x,1/2-y,-z
8 1/2+x,1/2-y,1/2+z

loop_
_atom_site_label
_atom_site_type_symbol
_atom_site_thermal_displace_type
_atom_site_fract_x
_atom_site_fract_y
_atom_site_fract_z
_atom_site_occupancy
_atom_site_U_iso_or_equiv
As1 As Uiso 0.00000 0.14867(3) 0.25000 1.000 0.0457(1)
As2 As Uiso 0.00000 0.42925(3) 0.25000 1.000 0.0499(1)
SiL Si Uiso -0.10187(4) 0.03741(7) 0.20962(5) 1.000 0.0607(3)
Si2 Si Uiso -0.09717(6) 0.54365(7) 0.19450(5) 1.000 0.0707(3)
Al Al Uiso -0.01876(4) 0.28818(6) 0.33823(4) 1.000 0.0489(1)
C1 C Uiso -0.1198(2) 0.2752(3) 0.3439(2) 1.000 0.0671(13)
C2 C Uiso -0.1386(2) 0.3329(3) 0.4061(2) 1.000 0.0760(13)
C3 C Uiso -0.2133(2) 0.3062(5) 0.4107(3) 1.000 0.133(3)
C4 C Uiso -0.1315(3) 0.4511(4) 0.4000(2) 1.000 0.1115(13)
C5 C Uiso 0.0618(2) 0.2975(2) 0.4293(2) 1.000 0.0659(13)
C6 C Uiso 0.0816(2) 0.2008(3) 0.4783(2) 1.000 0.0811(13)
C7 C Uiso 0.1480(3) 0.2225(5) 0.5429(3) 1.000 0.139(3)
C8 C Uiso 0.0215(3) 0.1564(4) 0.5025(3) 1.000 0.1254(13)
C11 C Uiso -0.1814(2) 0.1219(3) 0.1644(2) 1.000 0.0849(13)
C12 C Uiso -0.0857(2) -0.0652(3) 0.1451(2) 1.000 0.0874(13)
C13 C Uiso -0.1201(2) -0.0324(3) 0.2877(2) 1.000 0.0836(13)
C21 C Uiso -0.1052(3) 0.6548(3) 0.2559(2) 1.000 0.1039(13)
C22 C Uiso -0.1834(2) 0.4672(4) 0.1681(3) 1.000 0.1039(13)
C23 C Uiso -0.0816(3) 0.6020(3) 0.1112(2) 1.000 0.0975(13)

loop_
_atom_type_symbol
_atom_type_description
_atom_type_scat_dispersion_real
_atom_type_scat_dispersion_imag
_atom_type_scat_source
C C 0.0181 0.0091 ' International Tables Vol C Tables 4.2.6.8 and 6.1.1.4'
Al Al 0.2130 0.2455 ' International Tables Vol C Tables 4.2.6.8 and 6.1.1.4'
As As -0.9300 1.0051 ' International Tables Vol C Tables 4.2.6.8 and 6.1.1.4'
Si Si 0.2541 0.3302 ' International Tables Vol C Tables 4.2.6.8 and 6.1.1.4'

loop_
_geom_angle_atom_site_label_1
_geom_angle_atom_site_label_2
_geom_angle_atom_site_label_3
_geom_angle
_geom_angle_site_symmetry_1
_geom_angle_site_symmetry_3
_geom_angle_publ_flag
SiL As1 Al 111.62(3) . . yes
SiL As1 SiL 106.69(3) . 2_555 yes
SiL As1 Al 117.19(3) . 2_555 yes
SiL As1 Al 117.19(3) 2_555 . yes
Al As1 Al 92.55(3) . 2_555 yes
SiL As1 Al 111.62(3) 2_555 2_555 yes
Si2 As2 Al 118.81(3) . . yes
Si2 As2 Si2 104.52(4) . 2_555 yes
Si2 As2 Al 111.67(3) . 2_555 yes
Si2 As2 Al 111.67(3) 2_555 . yes
Al As2 Al 91.91(3) . 2_555 yes
Si2 As2 Al 118.81(3) 2_555 2_555 yes
As1 SiL C11 107.80(13) . . yes
As1 SiL C12 110.37(13) . . yes
As1 SiL C13 110.36(13) . . yes
C11 SiL C12 110.75(17) . . yes
C11 SiL C13 109.16(18) . . yes
C12 SiL C13 108.39(17) . . yes
As2 Si2 C21 111.78(15) . . yes
As2 Si2 C22 109.47(16) . . yes
As2 Si2 C23 109.17(17) . . yes
C21 Si2 C22 109.4(2) . . yes
C21 Si2 C23 108.23(18) . . yes
C22 Si2 C23 108.8(2) . . yes
As1 Al As2 87.77(3) . . yes
As1 Al C1 108.10(11) . . yes
As1 Al C5 114.12(10) . . yes
As2 Al C1 115.04(11) . . yes
As2 Al C5 108.92(10) . . yes
C1 Al C5 118.82(16) . . yes
Al C1 C2 117.4(3) . . yes
C1 C2 C3 112.7(4) . . no
C1 C2 C4 111.2(3) . . no
C3 C2 C4 109.7(4) . . no
Al C5 C6 119.6(2) . . yes
C5 C6 C7 111.3(4) . . no
C5 C6 C8 115.0(4) . . no
C7 C6 C8 110.8(4) . . no

loop_
_geom_bond_atom_site_label_1
_geom_bond_atom_site_label_2
_geom_bond_distance
_geom_bond_site_symmetry_2
_geom_bond_publ_flag
As1 SiL 2.3483(9) . yes
As1 Al 2.5434(8) . yes
As1 SiL 2.3483(9) 2_555 yes
As1 Al 2.5434(8) 2_555 yes
As2 Si2 2.3551(11) . yes
As2 Al 2.5570(8) . yes
As2 Si2 2.3551(11) 2_555 yes
As2 Al 2.5570(8) 2_555 yes
SiL C11 1.858(4) . yes
SiL C12 1.881(4) . yes
SiL C13 1.862(4) . yes
Si2 C21 1.869(4) . yes
Si2 C22 1.855(5) . yes
Si2 C23 1.867(4) . yes
Al C1 1.981(4) . yes
Al C5 1.978(4) . yes
C1 C2 1.532(5) . no
C2 C3 1.501(6) . no
C2 C4 1.503(6) . no
C5 C6 1.521(5) . no
C6 C7 1.527(7) . no
C6 C8 1.475(7) . no

loop_
_geom_torsion_atom_site_label_1
_geom_torsion_atom_site_label_2
_geom_torsion_atom_site_label_3
_geom_torsion_atom_site_label_4
_geom_torsion
_geom_torsion_site_symmetry_1
_geom_torsion_site_symmetry_3
_geom_torsion_publ_flag
Al As1 SiL C11 59.34(13) . . no
Al As1 SiL C12 -179.58(13) . . no
Al As1 SiL C13 -59.79(14) . . no
SiL As1 SiL C11 -171.47(13) 2_555 . no
SiL As1 SiL C12 -50.39(13) 2_555 . no
SiL As1 SiL C13 69.39(14) 2_555 . no
Al As1 SiL C11 -45.57(13) 2_555 . no
Al As1 SiL C12 75.51(13) 2_555 . no
Al As1 SiL C13 -164.71(13) 2_555 . no
SiL As1 Al As2 -120.64(3) . . no
SiL As1 Al C1 -4.99(12) . . no
SiL As1 Al C5 129.60(11) . . no
SiL As1 Al As2 115.94(3) 2_555 . no
SiL As1 Al C1 -128.41(12) 2_555 . no
SiL As1 Al C5 6.18(12) 2_555 . no
Al As1 Al As2 0.00(5) 2_555 . no
Al As1 Al C1 115.65(12) 2_555 . no
Al As1 Al C5 -109.76(11) 2_555 . no
SiL As1 Al As2 115.94(3) . 2_555 no
Al As1 Al As2 0.00(4) . 2_555 no
Al As2 Si2 C21 80.63(18) . . no
Al As2 Si2 C22 -40.74(18) . . no
Al As2 Si2 C23 -159.67(14) . . no
Si2 As2 Si2 C21 -44.66(18) 2_555 . no
Si2 As2 Si2 C22 -166.02(18) 2_555 . no
Si2 As2 Si2 C23 75.05(14) 2_555 . no
Al As2 Si2 C21 -174.33(17) 2_555 . no
Al As2 Si2 C22 64.30(18) 2_555 . no
Al As2 Si2 C23 -54.63(14) 2_555 . no
Si2 As2 Al As1 116.10(3) . . no
Si2 As2 Al C1 7.14(13) . . no
Si2 As2 Al C5 -129.13(11) . . no
Si2 As2 Al As1 -122.14(3) 2_555 . no
Si2 As2 Al C1 128.89(13) 2_555 . no
Si2 As2 Al C5 -7.38(11) 2_555 . no
Al As2 Al As1 0.00(4) 2_555 . no
Al As2 Al C1 -108.97(12) 2_555 . no
Al As2 Al C5 114.76(11) 2_555 . no
Si2 As2 Al As1 -122.14(3) . 2_555 no
Al As2 Al As1 0.00(4) . 2_555 no
As1 Al C1 C2 166.2(2) . . no
As2 Al C1 C2 -97.6(3) . . no
C5 Al C1 C2 34.1(3) . . no
As1 Al C5 C6 -59.9(3) . . no
As2 Al C5 C6 -156.1(3) . . no
C1 Al C5 C6 69.6(3) . . no
Al C1 C2 C3 -172.6(3) . . no
Al C1 C2 C4 63.8(4) . . no
Al C5 C6 C7 176.3(3) . . no
Al C5 C6 C8 -56.7(4) . . no
